data_4116379
loop_
_publ_author_name
'Joseph L. Stark'
'Brian Harms'
'Ilse Guzman-Jimenez'
'Kenton H. Whitmire'
'R\'egis Gautier'
'Jean-Fran\,cois Halet'
'Jean-Yves Saillard'

_publ_contact_author
; 
Dr. Kenton. H. Whitmire
Chemistry Department MS 60
Rice University
6100 Main Street
Houston TX 77005-1892
U.S.A.
;
_publ_contact_author_email whitmir@rice.edu
_publ_contact_author_fax (1)-713-737-5652
_publ_contact_author_phone (1)-713-737-5650
_publ_section_title
;
 Different Ways To Distort a Tetracapped Tetrahedron on Route to Forming
 an E4M4 Cubane: The Case of [E4(Pd(PPh2Me)2)4][Ph2EX2]2 (E = Sb, X = Cl;
 E = Bi, X = Br)
;
_journal_name_full 'Journal of the American Chemical Society'
_journal_page_first 4409
_journal_page_last 4418
_journal_paper_doi 10.1021/ja982902u
_journal_volume 121
_journal_year 1999
_chemical_formula_moiety
;
[Bi4(Pd((C6H5)2PCH3)2)4][(C6H5)2BiBr2]2
;
_chemical_formula_sum 'C128 H124 Bi6 Br4 P8 Pd4'
_chemical_formula_weight 3909.15
_chemical_name_systematic
; 
 [( 3-(Bis(diphenylmethylphosphine)palldium)-tetrabismuth][Dibromo-
 diphenyl bismuth]
;
_space_group_IT_number 2
_symmetry_cell_setting triclinic
_symmetry_space_group_name_Hall '-P 1'
_symmetry_space_group_name_H-M 'P -1'
_atom_sites_solution_hydrogens geom
_atom_sites_solution_primary direct
_atom_sites_solution_secondary difmap
_audit_creation_method SHELXL
_cell_angle_alpha 84.75(3)
_cell_angle_beta 77.78(3)
_cell_angle_gamma 85.59(3)
_cell_formula_units_Z 2
_cell_length_a 14.395(3)
_cell_length_b 14.974(3)
_cell_length_c 32.363(7)
_cell_measurement_reflns_used 25
_cell_measurement_temperature 223(2)
_cell_measurement_theta_max 7.32
_cell_measurement_theta_min 3.67
_cell_volume 6777(3)
_computing_cell_refinement 'TEXSAN 5.0'
_computing_data_collection 'TEXSAN 5.0'
_computing_data_reduction 'TEXSAN 5.0'
_computing_molecular_graphics SHELXTL-PLUS
_computing_publication_material SHELXL-93
_computing_structure_refinement 'SHELXL-93 (Sheldrick, 1993)'
_computing_structure_solution 'SHELXS-86 (Sheldrick, 1990)'
_diffrn_ambient_temperature 223(2)
_diffrn_measurement_device 'Rigaku AFC5-S'
_diffrn_measurement_method \w-scans
_diffrn_radiation_monochromator graphite
_diffrn_radiation_source 'normal-focus sealed tube'
_diffrn_radiation_type MoKa
_diffrn_radiation_wavelength 0.71073
_diffrn_reflns_av_R_equivalents 0.0561
_diffrn_reflns_av_sigmaI/netI 0.1167
_diffrn_reflns_limit_h_max 17
_diffrn_reflns_limit_h_min -17
_diffrn_reflns_limit_k_max 0
_diffrn_reflns_limit_k_min -16
_diffrn_reflns_limit_l_max 38
_diffrn_reflns_limit_l_min -38
_diffrn_reflns_number 19468
_diffrn_reflns_theta_max 25.00
_diffrn_reflns_theta_min 2.05
_diffrn_standards_decay_% 0
_diffrn_standards_interval_count 150
_diffrn_standards_number 3
_exptl_absorpt_coefficient_mu 9.593
_exptl_absorpt_correction_T_max 1.00
_exptl_absorpt_correction_T_min 0.7528
_exptl_absorpt_correction_type psi-scan
_exptl_crystal_colour black
_exptl_crystal_density_diffrn 1.916
_exptl_crystal_description cube
_exptl_crystal_F_000 3668
_exptl_crystal_size_max 0.30
_exptl_crystal_size_mid 0.30
_exptl_crystal_size_min 0.30
_refine_diff_density_max 2.080
_refine_diff_density_min -1.583
_refine_diff_density_rms 0.218
_refine_ls_extinction_method none
_refine_ls_goodness_of_fit_all 1.039
_refine_ls_goodness_of_fit_obs 1.121
_refine_ls_hydrogen_treatment constr
_refine_ls_matrix_type full
_refine_ls_number_parameters 1284
_refine_ls_number_reflns 18463
_refine_ls_number_restraints 216
_refine_ls_restrained_S_all 1.053
_refine_ls_restrained_S_obs 1.114
_refine_ls_R_factor_all 0.1249
_refine_ls_R_factor_obs 0.0550
_refine_ls_shift/esd_max 0.001
_refine_ls_shift/esd_mean 0.000
_refine_ls_structure_factor_coef Fsqd
_refine_ls_weighting_details 'w=1/[s^2^(Fo^2^)+( 0.0641P)^2^+67.8493P] where P=(Fo^2^+2Fc^2^)/3'
_refine_ls_weighting_scheme calc
_refine_ls_wR_factor_all 0.1658
_refine_ls_wR_factor_obs 0.1358
_reflns_number_observed 11442
_reflns_number_total 18468
_reflns_observed_criterion >2sigma(I)
_cod_data_source_file ja982902u_1.cif
_cod_data_source_block bi4
_cod_depositor_comments
;
The following automatic conversions were performed:

'_refine_ls_weighting_scheme' value 'calc w=1/[s^2^(Fo^2^)+(
0.0641P)^2^+67.8493P] where P=(Fo^2^+2Fc^2^)/3' was changed to
'calc'. New tag '_refine_ls_weighting_details' was created. The value
of the new tag was set to 'w=1/[s^2^(Fo^2^)+( 0.0641P)^2^+67.8493P]
where P=(Fo^2^+2Fc^2^)/3'.

Automatic conversion script
Id: cif_fix_values 3143 2015-03-26 13:38:13Z robertas 
;
_cod_original_cell_volume 6777.3(24)
_cod_database_code 4116379

loop_
_symmetry_equiv_pos_as_xyz
'x, y, z'
'-x, -y, -z'

loop_
_atom_site_aniso_label
_atom_site_aniso_U_11
_atom_site_aniso_U_22
_atom_site_aniso_U_33
_atom_site_aniso_U_23
_atom_site_aniso_U_13
_atom_site_aniso_U_12
Bi1 0.0391(4) 0.0437(5) 0.0333(4) -0.0029(3) -0.0091(3) -0.0162(4)
Bi2 0.0279(4) 0.0356(4) 0.0332(4) -0.0025(3) -0.0054(3) -0.0058(3)
Bi3 0.0291(4) 0.0350(4) 0.0340(4) 0.0024(3) -0.0096(3) -0.0054(3)
Bi4 0.0410(4) 0.0447(5) 0.0337(4) 0.0051(3) -0.0109(3) -0.0193(4)
Pd1 0.0266(8) 0.0350(8) 0.0367(9) 0.0037(7) -0.0049(6) -0.0042(6)
Pd2 0.0455(9) 0.0569(10) 0.0316(9) -0.0055(8) -0.0001(7) -0.0259(8)
Pd3 0.0464(9) 0.0475(10) 0.0354(9) 0.0071(7) -0.0186(7) -0.0184(8)
Pd4 0.0278(8) 0.0381(9) 0.0306(8) -0.0030(7) -0.0091(6) -0.0017(6)
P1 0.031(3) 0.042(3) 0.038(3) 0.006(2) -0.002(2) -0.006(2)
P2 0.029(3) 0.035(3) 0.044(3) 0.009(2) -0.001(2) -0.001(2)
P3 0.049(4) 0.076(4) 0.047(4) -0.023(3) 0.007(3) -0.026(3)
P4 0.055(4) 0.086(5) 0.037(3) -0.010(3) 0.001(3) -0.040(3)
P5 0.054(3) 0.045(3) 0.044(3) 0.015(3) -0.020(3) -0.016(3)
P6 0.067(4) 0.064(4) 0.050(4) 0.018(3) -0.035(3) -0.032(3)
P7 0.033(3) 0.048(3) 0.043(3) -0.011(3) -0.013(2) 0.003(2)
P8 0.034(3) 0.038(3) 0.038(3) -0.008(2) -0.008(2) 0.000(2)
C110 0.046(13) 0.065(15) 0.061(15) 0.011(12) -0.004(11) -0.002(11)
C111 0.038(10) 0.045(12) 0.071(10) 0.010(12) -0.015(11) 0.003(10)
C112 0.040(11) 0.056(13) 0.068(10) 0.020(12) -0.012(11) -0.007(11)
C113 0.033(11) 0.071(15) 0.071(10) -0.029(12) -0.013(10) -0.008(11)
C114 0.042(11) 0.048(13) 0.083(10) -0.006(13) -0.026(11) -0.014(11)
C115 0.045(12) 0.055(14) 0.080(10) 0.014(13) 0.001(12) -0.014(11)
C116 0.030(11) 0.053(14) 0.085(11) 0.002(13) 0.001(11) -0.010(11)
C121 0.037(9) 0.069(11) 0.048(12) 0.005(11) -0.030(9) -0.024(10)
C122 0.053(12) 0.059(10) 0.043(12) -0.013(11) 0.015(11) -0.018(11)
C123 0.050(11) 0.053(11) 0.085(13) -0.018(12) -0.044(10) 0.020(11)
C124 0.051(11) 0.049(11) 0.079(15) -0.031(12) -0.018(11) 0.017(11)
C125 0.055(13) 0.068(11) 0.077(15) -0.024(13) -0.018(12) -0.017(13)
C126 0.025(10) 0.075(12) 0.051(11) 0.000(12) -0.019(9) -0.011(11)
C210 0.040(12) 0.035(12) 0.093(18) -0.004(12) -0.001(12) -0.003(10)
C211 0.048(13) 0.051(13) 0.084(13) 0.009(14) -0.003(12) -0.006(11)
C212 0.071(15) 0.058(13) 0.075(11) -0.011(13) -0.026(13) -0.021(13)
C213 0.065(15) 0.064(15) 0.090(13) -0.004(15) -0.020(14) -0.002(14)
C214 0.047(14) 0.067(14) 0.096(14) 0.002(17) 0.017(15) -0.009(13)
C215 0.061(15) 0.055(13) 0.094(13) 0.029(15) 0.030(16) -0.011(13)
C216 0.050(13) 0.059(14) 0.076(12) 0.011(14) 0.014(12) 0.005(12)
C221 0.071(15) 0.039(11) 0.110(13) -0.002(14) -0.048(13) 0.017(12)
C222 0.072(16) 0.056(10) 0.071(12) 0.009(13) -0.039(12) 0.011(13)
C223 0.102(20) 0.151(19) 0.058(11) -0.024(17) -0.055(14) 0.065(19)
C224 0.135(22) 0.152(20) 0.047(12) -0.035(18) -0.050(14) 0.043(23)
C225 0.151(27) 0.152(19) 0.069(14) 0.029(21) -0.059(16) 0.060(25)
C226 0.107(19) 0.060(12) 0.087(12) -0.003(14) -0.050(14) 0.032(15)
C310 0.089(19) 0.116(22) 0.042(14) -0.040(14) 0.004(13) -0.047(17)
C311 0.079(14) 0.089(15) 0.075(16) -0.032(15) -0.031(13) -0.042(15)
C312 0.098(15) 0.126(20) 0.063(14) -0.035(17) -0.017(15) -0.041(18)
C313 0.083(14) 0.194(26) 0.074(19) -0.064(22) -0.037(15) 0.007(24)
C314 0.044(14) 0.187(23) 0.104(23) -0.051(26) -0.015(15) -0.022(20)
C315 0.049(13) 0.131(21) 0.118(21) -0.035(21) 0.018(17) -0.039(17)
C316 0.053(11) 0.099(17) 0.087(17) -0.037(16) 0.003(13) -0.034(15)
C321 0.060(15) 0.068(11) 0.054(12) -0.016(13) 0.023(12) -0.030(12)
C322 0.036(13) 0.091(13) 0.061(12) -0.016(14) 0.011(11) -0.013(13)
C323 0.033(12) 0.091(14) 0.080(14) -0.022(15) 0.008(12) 0.006(13)
C324 0.044(15) 0.089(12) 0.101(15) -0.002(18) 0.012(15) -0.023(14)
C325 0.060(17) 0.069(13) 0.099(15) -0.025(16) 0.033(16) -0.045(14)
C326 0.058(15) 0.059(12) 0.088(14) -0.024(14) 0.005(13) -0.038(13)
C410 0.091(19) 0.129(24) 0.043(14) -0.011(15) -0.012(13) -0.069(18)
C411 0.057(15) 0.097(18) 0.072(13) 0.003(16) 0.013(14) -0.060(14)
C412 0.060(17) 0.176(25) 0.069(12) 0.038(19) -0.010(15) -0.042(19)
C413 0.038(15) 0.201(32) 0.095(16) -0.045(24) 0.008(15) -0.007(20)
C414 0.062(19) 0.172(27) 0.101(16) 0.003(24) 0.015(18) 0.000(21)
C415 0.059(15) 0.096(19) 0.107(15) -0.002(18) 0.003(16) -0.009(16)
C416 0.060(15) 0.098(20) 0.084(14) -0.003(18) 0.021(15) -0.036(16)
C421 0.128(16) 0.085(13) 0.044(14) -0.006(13) -0.017(14) -0.074(16)
C422 0.144(19) 0.079(16) 0.084(17) -0.008(17) -0.025(17) -0.044(18)
C423 0.168(18) 0.084(17) 0.082(18) 0.020(17) -0.014(21) -0.084(18)
C424 0.168(20) 0.144(18) 0.065(18) 0.046(18) -0.033(18) -0.107(21)
C425 0.133(17) 0.168(23) 0.052(14) 0.010(18) -0.041(14) -0.091(20)
C426 0.120(16) 0.135(20) 0.075(18) -0.001(19) -0.008(18) -0.085(18)
C510 0.075(17) 0.073(17) 0.059(16) 0.006(13) -0.020(13) -0.011(14)
C511 0.048(13) 0.077(12) 0.051(11) -0.002(12) -0.033(11) -0.011(12)
C512 0.092(18) 0.069(13) 0.048(12) 0.024(13) -0.025(14) -0.010(15)
C513 0.091(18) 0.057(13) 0.068(13) 0.011(14) -0.044(15) 0.024(14)
C514 0.056(14) 0.058(11) 0.070(12) -0.016(13) -0.016(13) -0.004(12)
C515 0.060(14) 0.059(12) 0.055(12) -0.002(12) -0.024(12) -0.009(12)
C516 0.061(14) 0.055(12) 0.055(11) 0.021(12) -0.035(12) -0.021(12)
C521 0.079(12) 0.068(15) 0.073(15) 0.023(14) -0.052(13) -0.051(13)
C522 0.085(13) 0.060(14) 0.099(17) 0.037(14) -0.054(14) -0.028(14)
C523 0.076(12) 0.103(20) 0.076(17) 0.026(17) -0.021(15) -0.019(17)
C524 0.079(12) 0.088(18) 0.086(18) 0.018(17) -0.030(16) -0.039(16)
C525 0.084(15) 0.080(17) 0.079(17) 0.026(15) -0.021(15) -0.009(16)
C526 0.076(12) 0.065(16) 0.095(15) 0.031(15) -0.064(13) -0.042(13)
C610 0.050(13) 0.065(15) 0.056(14) 0.008(12) -0.015(11) -0.011(12)
C611 0.090(17) 0.061(15) 0.109(16) 0.016(16) -0.065(14) -0.051(14)
C612 0.078(17) 0.072(17) 0.116(15) 0.003(18) -0.049(16) -0.012(16)
C613 0.062(16) 0.090(21) 0.150(20) -0.004(21) -0.059(17) -0.002(17)
C614 0.059(18) 0.084(19) 0.160(21) -0.004(23) -0.018(20) -0.033(16)
C615 0.061(17) 0.092(20) 0.158(20) 0.028(22) -0.040(19) 0.005(18)
C616 0.076(16) 0.093(19) 0.117(15) 0.062(17) -0.027(16) -0.048(16)
C621 0.169(21) 0.060(17) 0.078(14) 0.018(14) -0.069(15) -0.061(18)
C622 0.159(18) 0.229(40) 0.066(12) 0.005(22) -0.048(17) -0.137(26)
C623 0.210(22) 0.371(65) 0.057(12) 0.016(29) -0.033(22) -0.227(38)
C624 0.221(24) 0.275(48) 0.019(12) -0.023(21) 0.003(18) -0.172(33)
C625 0.218(23) 0.160(32) 0.048(11) -0.018(19) 0.007(20) -0.136(26)
C626 0.165(19) 0.092(21) 0.050(10) 0.017(15) -0.011(17) -0.089(20)
C710 0.043(13) 0.132(22) 0.032(12) -0.013(13) -0.022(10) 0.022(14)
C711 0.073(15) 0.048(9) 0.102(17) -0.022(13) -0.078(14) 0.011(12)
C712 0.095(18) 0.046(11) 0.141(22) 0.007(16) -0.075(18) -0.008(15)
C713 0.139(25) 0.027(11) 0.167(26) 0.008(17) -0.107(22) -0.001(17)
C714 0.094(22) 0.113(17) 0.147(29) -0.028(26) -0.077(23) 0.012(24)
C715 0.094(18) 0.122(18) 0.065(19) -0.025(19) -0.027(17) -0.002(22)
C716 0.050(15) 0.116(16) 0.090(17) -0.072(16) -0.008(14) 0.045(15)
C721 0.067(11) 0.054(12) 0.068(13) -0.012(12) -0.047(11) 0.003(12)
C722 0.067(14) 0.074(13) 0.083(14) -0.019(14) -0.018(13) -0.025(14)
C723 0.064(14) 0.074(14) 0.113(16) -0.022(17) -0.038(14) -0.027(14)
C724 0.063(12) 0.056(14) 0.119(17) -0.002(16) -0.036(14) -0.006(13)
C725 0.064(14) 0.050(11) 0.108(16) 0.024(14) -0.041(13) -0.013(13)
C726 0.057(13) 0.059(12) 0.082(12) -0.019(13) -0.027(12) -0.009(12)
C810 0.052(14) 0.037(12) 0.073(16) -0.001(11) -0.018(12) 0.006(10)
C811 0.034(11) 0.067(10) 0.051(12) -0.017(12) -0.011(10) 0.001(11)
C812 0.041(12) 0.065(10) 0.054(11) -0.028(11) -0.008(11) -0.002(11)
C813 0.065(16) 0.090(12) 0.051(13) -0.009(14) -0.014(13) -0.018(14)
C814 0.065(16) 0.109(12) 0.032(11) 0.001(14) -0.014(12) -0.033(16)
C815 0.054(15) 0.102(12) 0.051(12) -0.019(14) -0.001(12) -0.011(15)
C816 0.046(13) 0.071(11) 0.060(12) 0.000(13) -0.018(12) -0.001(12)
C821 0.031(12) 0.070(13) 0.098(13) -0.043(14) -0.024(11) 0.017(12)
C822 0.058(15) 0.076(14) 0.093(12) -0.024(15) -0.028(13) -0.024(13)
C823 0.056(15) 0.092(18) 0.106(14) -0.027(18) -0.033(14) -0.005(15)
C824 0.035(14) 0.088(15) 0.122(16) -0.040(20) 0.012(16) -0.009(14)
C825 0.086(19) 0.046(13) 0.113(14) -0.003(17) 0.029(19) -0.013(15)
C826 0.081(16) 0.053(14) 0.096(13) -0.024(15) 0.001(15) -0.024(14)
Bi5 0.0595(5) 0.0437(5) 0.0470(5) 0.0010(4) -0.0079(4) -0.0091(4)
Br1 0.065(2) 0.060(2) 0.084(2) 0.0024(13) 0.0104(14) 0.0181(13)
Br2 0.058(2) 0.081(2) 0.114(2) 0.040(2) -0.038(2) -0.0268(14)
C41 0.052(12) 0.060(12) 0.093(15) -0.005(13) -0.034(12) -0.030(12)
C42 0.064(12) 0.082(16) 0.090(17) -0.015(16) -0.017(14) -0.012(15)
C43 0.089(17) 0.115(20) 0.073(16) -0.009(18) -0.029(14) -0.040(19)
C44 0.158(25) 0.070(16) 0.117(22) -0.051(18) -0.012(23) 0.010(23)
C45 0.098(16) 0.039(14) 0.198(27) -0.009(21) -0.026(22) 0.008(16)
C46 0.064(13) 0.054(13) 0.172(20) -0.067(16) -0.056(14) 0.025(14)
C51 0.080(15) 0.058(9) 0.043(13) 0.001(11) -0.030(12) -0.037(13)
C52 0.082(16) 0.061(9) 0.065(16) -0.024(13) -0.011(14) -0.016(14)
C53 0.092(19) 0.063(11) 0.077(19) 0.004(15) -0.029(17) -0.017(16)
C54 0.091(17) 0.083(11) 0.048(15) 0.008(14) -0.012(14) -0.024(17)
C55 0.071(14) 0.083(10) 0.046(14) -0.016(13) -0.006(12) -0.027(14)
C56 0.059(15) 0.065(11) 0.064(16) -0.001(13) 0.002(13) 0.004(13)
Bi6 0.0464(5) 0.0741(6) 0.0616(6) 0.0140(5) -0.0152(4) -0.0216(5)
Br3 0.079(2) 0.071(2) 0.075(2) 0.0001(13) -0.0229(14) -0.0315(14)
Br4 0.136(3) 0.170(3) 0.142(3) 0.080(3) -0.101(3) -0.107(3)

loop_
_atom_site_label
_atom_site_type_symbol
_atom_site_fract_x
_atom_site_fract_y
_atom_site_fract_z
_atom_site_U_iso_or_equiv
_atom_site_thermal_displace_type
_atom_site_occupancy
_atom_site_calc_flag
_atom_site_refinement_flags
_atom_site_disorder_group
Bi1 Bi -0.81443(5) 0.79922(5) -0.21344(2) 0.0377(2) Uani 1 d . .
Bi2 Bi -0.95727(5) 0.78732(5) -0.27675(2) 0.0322(2) Uani 1 d . .
Bi3 Bi -0.73291(5) 0.67164(5) -0.28861(2) 0.0324(2) Uani 1 d . .
Bi4 Bi -0.91914(5) 0.60352(5) -0.22152(2) 0.0389(2) Uani 1 d . .
Pd1 Pd -0.77844(9) 0.84875(9) -0.30576(4) 0.0333(3) Uani 1 d . .
Pd2 Pd -1.00011(11) 0.75892(11) -0.18541(5) 0.0445(4) Uani 1 d . .
Pd3 Pd -0.75096(11) 0.62263(10) -0.19886(5) 0.0414(4) Uani 1 d . .
Pd4 Pd -0.89521(9) 0.63162(9) -0.31330(4) 0.0317(3) Uani 1 d . .
P1 P -0.6197(3) 0.8711(3) -0.3398(2) 0.0381(12) Uani 1 d . .
P2 P -0.8493(3) 0.9848(3) -0.3292(2) 0.0381(13) Uani 1 d . .
P3 P -1.0306(4) 0.8935(4) -0.1512(2) 0.057(2) Uani 1 d . .
P4 P -1.1314(4) 0.6771(4) -0.1516(2) 0.059(2) Uani 1 d . .
P5 P -0.7384(4) 0.4678(4) -0.1790(2) 0.0468(14) Uani 1 d . .
P6 P -0.6286(4) 0.6698(4) -0.1695(2) 0.057(2) Uani 1 d . .
P7 P -1.0369(3) 0.6330(4) -0.3382(2) 0.0406(13) Uani 1 d . .
P8 P -0.8049(3) 0.5198(3) -0.3532(2) 0.0364(12) Uani 1 d . .
C110 C -0.6032(14) 0.9213(15) -0.3929(7) 0.060(6) Uani 1 d . .
H11A H -0.6347(14) 0.8872(15) -0.4095(7) 0.080 Uiso 1 calc R .
H11B H -0.5357(14) 0.9212(15) -0.4054(7) 0.080 Uiso 1 calc R .
H11C H -0.6304(14) 0.9826(15) -0.3927(7) 0.080 Uiso 1 calc R .
C111 C -0.5575(14) 0.9419(13) -0.3136(7) 0.052(5) Uani 1 d U .
C112 C -0.5863(14) 0.9472(14) -0.2700(7) 0.056(5) Uani 1 d U .
H112 H -0.6397(14) 0.9168(14) -0.2553(7) 0.080 Uiso 1 calc R .
C113 C -0.5379(14) 0.9969(15) -0.2473(7) 0.056(5) Uani 1 d U .
H113 H -0.5574(14) 1.0002(15) -0.2178(7) 0.080 Uiso 1 calc R .
C114 C -0.4602(14) 1.0407(14) -0.2704(8) 0.055(4) Uani 1 d U .
H114 H -0.4250(14) 1.0734(14) -0.2563(8) 0.080 Uiso 1 calc R .
C115 C -0.4345(15) 1.0373(15) -0.3121(8) 0.062(5) Uani 1 d U .
H115 H -0.3828(15) 1.0698(15) -0.3270(8) 0.080 Uiso 1 calc R .
C116 C -0.4804(14) 0.9886(14) -0.3337(8) 0.058(5) Uani 1 d U .
H116 H -0.4590(14) 0.9866(14) -0.3632(8) 0.080 Uiso 1 calc R .
C121 C -0.5410(13) 0.7710(14) -0.3479(6) 0.048(4) Uani 1 d U .
C122 C -0.4657(14) 0.7478(14) -0.3267(6) 0.054(5) Uani 1 d U .
H122 H -0.4504(14) 0.7880(14) -0.3088(6) 0.080 Uiso 1 calc R .
C123 C -0.4135(15) 0.6659(14) -0.3320(7) 0.058(4) Uani 1 d U .
H123 H -0.3628(15) 0.6516(14) -0.3180(7) 0.080 Uiso 1 calc R .
C124 C -0.4351(15) 0.6072(14) -0.3572(7) 0.058(5) Uani 1 d U .
H124 H -0.3991(15) 0.5523(14) -0.3604(7) 0.080 Uiso 1 calc R .
C125 C -0.5075(16) 0.6256(16) -0.3779(7) 0.064(5) Uani 1 d U .
H125 H -0.5228(16) 0.5839(16) -0.3950(7) 0.080 Uiso 1 calc R .
C126 C -0.5589(13) 0.7084(15) -0.3729(6) 0.049(4) Uani 1 d U .
H126 H -0.6085(13) 0.7218(15) -0.3877(6) 0.080 Uiso 1 calc R .
C210 C -0.9606(13) 1.0287(13) -0.2975(7) 0.058(6) Uani 1 d . .
H21A H -0.9526(13) 1.0341(13) -0.2688(7) 0.080 Uiso 1 calc R .
H21B H -1.0103(13) 0.9881(13) -0.2968(7) 0.080 Uiso 1 calc R .
H21C H -0.9782(13) 1.0873(13) -0.3099(7) 0.080 Uiso 1 calc R .
C211 C -0.7723(15) 1.0799(15) -0.3337(8) 0.064(5) Uani 1 d U .
C212 C -0.7487(16) 1.0981(15) -0.2962(8) 0.065(5) Uani 1 d U .
H212 H -0.7747(16) 1.0656(15) -0.2706(8) 0.080 Uiso 1 calc R .
C213 C -0.6863(17) 1.1645(16) -0.2966(9) 0.073(5) Uani 1 d U .
H213 H -0.6681(17) 1.1751(16) -0.2713(9) 0.080 Uiso 1 calc R .
C214 C -0.6533(16) 1.2115(17) -0.3309(9) 0.075(6) Uani 1 d U .
H214 H -0.6121(16) 1.2568(17) -0.3301(9) 0.080 Uiso 1 calc R .
C215 C -0.6761(17) 1.1977(16) -0.3684(9) 0.079(7) Uani 1 d U .
H215 H -0.6503(17) 1.2319(16) -0.3935(9) 0.080 Uiso 1 calc R .
C216 C -0.7403(15) 1.1301(15) -0.3685(8) 0.067(5) Uani 1 d U .
H216 H -0.7600(15) 1.1213(15) -0.3937(8) 0.080 Uiso 1 calc R .
C221 C -0.8791(17) 0.9802(15) -0.3797(8) 0.070(5) Uani 1 d U .
C222 C -0.8546(16) 0.9030(15) -0.4021(7) 0.064(5) Uani 1 d U .
H222 H -0.8209(16) 0.8545(15) -0.3902(7) 0.080 Uiso 1 calc R .
C223 C -0.8775(19) 0.8954(22) -0.4405(8) 0.101(7) Uani 1 d U .
H223 H -0.8592(19) 0.8424(22) -0.4544(8) 0.080 Uiso 1 calc R .
C224 C -0.9250(22) 0.9616(24) -0.4582(8) 0.108(8) Uani 1 d U .
H224 H -0.9377(22) 0.9576(24) -0.4853(8) 0.080 Uiso 1 calc R .
C225 C -0.9553(24) 1.0356(24) -0.4367(9) 0.125(9) Uani 1 d U .
H225 H -0.9943(24) 1.0805(24) -0.4480(9) 0.080 Uiso 1 calc R .
C226 C -0.9298(19) 1.0468(16) -0.3980(8) 0.082(6) Uani 1 d U .
H226 H -0.9479(19) 1.1006(16) -0.3848(8) 0.080 Uiso 1 calc R .
C310 C -1.0965(17) 0.8870(17) -0.0969(6) 0.080(8) Uani 1 d . .
H31A H -1.0662(17) 0.8410(17) -0.0802(6) 0.080 Uiso 1 calc R .
H31B H -1.1613(17) 0.8720(17) -0.0961(6) 0.080 Uiso 1 calc R .
H31C H -1.0975(17) 0.9445(17) -0.0852(6) 0.080 Uiso 1 calc R .
C311 C -0.9232(18) 0.9501(18) -0.1477(8) 0.076(6) Uani 1 d U .
C312 C -0.8719(20) 0.9077(21) -0.1167(8) 0.092(6) Uani 1 d U .
H312 H -0.8954(20) 0.8589(21) -0.0981(8) 0.080 Uiso 1 calc R .
C313 C -0.7840(22) 0.9435(27) -0.1158(10) 0.111(8) Uani 1 d U .
H313 H -0.7456(22) 0.9171(27) -0.0974(10) 0.080 Uiso 1 calc R .
C314 C -0.7565(20) 1.0173(27) -0.1425(11) 0.108(9) Uani 1 d U .
H314 H -0.6989(20) 1.0419(27) -0.1415(11) 0.080 Uiso 1 calc R .
C315 C -0.8081(19) 1.0557(22) -0.1696(10) 0.101(8) Uani 1 d U .
H315 H -0.7863(19) 1.1066(22) -0.1871(10) 0.080 Uiso 1 calc R .
C316 C -0.8916(17) 1.0227(19) -0.1727(9) 0.079(6) Uani 1 d U .
H316 H -0.9270(17) 1.0505(19) -0.1921(9) 0.080 Uiso 1 calc R .
C321 C -1.0998(16) 0.9825(16) -0.1757(7) 0.064(6) Uani 1 d U .
C322 C -1.1343(15) 0.9683(18) -0.2122(7) 0.065(5) Uani 1 d U .
H322 H -1.1201(15) 0.9131(18) -0.2245(7) 0.080 Uiso 1 calc R .
C323 C -1.1879(15) 1.0341(18) -0.2295(8) 0.071(5) Uani 1 d U .
H323 H -1.2126(15) 1.0244(18) -0.2533(8) 0.080 Uiso 1 calc R .
C324 C -1.2059(17) 1.1164(19) -0.2113(9) 0.081(6) Uani 1 d U .
H324 H -1.2417(17) 1.1620(19) -0.2239(9) 0.080 Uiso 1 calc R .
C325 C -1.1747(18) 1.1346(18) -0.1764(9) 0.080(7) Uani 1 d U .
H325 H -1.1879(18) 1.1909(18) -0.1651(9) 0.080 Uiso 1 calc R .
C326 C -1.1217(16) 1.0655(16) -0.1580(8) 0.068(5) Uani 1 d U .
H326 H -1.1006(16) 1.0750(16) -0.1332(8) 0.080 Uiso 1 calc R .
C410 C -1.1798(18) 0.6031(18) -0.1825(7) 0.084(9) Uani 1 d . .
H41A H -1.1954(18) 0.6370(18) -0.2074(7) 0.080 Uiso 1 calc R .
H41B H -1.2368(18) 0.5780(18) -0.1653(7) 0.080 Uiso 1 calc R .
H41C H -1.1329(18) 0.5548(18) -0.1913(7) 0.080 Uiso 1 calc R .
C411 C -1.2373(17) 0.7420(19) -0.1291(8) 0.077(6) Uani 1 d U .
C412 C -1.2835(18) 0.7355(23) -0.0875(8) 0.103(8) Uani 1 d U .
H412 H -1.2632(18) 0.6909(23) -0.0684(8) 0.080 Uiso 1 calc R .
C413 C -1.3650(18) 0.7983(26) -0.0725(11) 0.112(8) Uani 1 d U .
H413 H -1.3936(18) 0.7951(26) -0.0435(11) 0.080 Uiso 1 calc R .
C414 C -1.4007(22) 0.8621(25) -0.0999(11) 0.117(8) Uani 1 d U .
H414 H -1.4541(22) 0.9009(25) -0.0906(11) 0.080 Uiso 1 calc R .
C415 C -1.3525(18) 0.8652(19) -0.1423(10) 0.090(7) Uani 1 d U .
H415 H -1.3732(18) 0.9076(19) -0.1622(10) 0.080 Uiso 1 calc R .
C416 C -1.2729(18) 0.8053(19) -0.1556(9) 0.085(6) Uani 1 d U .
H416 H -1.2428(18) 0.8094(19) -0.1844(9) 0.080 Uiso 1 calc R .
C421 C -1.1074(20) 0.6057(17) -0.1079(7) 0.082(6) Uani 1 d U .
C422 C -1.1542(23) 0.5273(19) -0.0907(9) 0.100(7) Uani 1 d U .
H422 H -1.2054(23) 0.5116(19) -0.1018(9) 0.080 Uiso 1 calc R .
C423 C -1.1272(25) 0.4739(19) -0.0586(9) 0.110(7) Uani 1 d U .
H423 H -1.1644(25) 0.4257(19) -0.0463(9) 0.080 Uiso 1 calc R .
C424 C -1.0471(25) 0.4875(22) -0.0430(9) 0.123(8) Uani 1 d U .
H424 H -1.0326(25) 0.4493(22) -0.0203(9) 0.080 Uiso 1 calc R .
C425 C -0.9894(23) 0.5543(23) -0.0598(8) 0.111(7) Uani 1 d U .
H425 H -0.9309(23) 0.5598(23) -0.0520(8) 0.080 Uiso 1 calc R .
C426 C -1.0256(21) 0.6197(22) -0.0923(9) 0.108(7) Uani 1 d U .
H426 H -0.9923(21) 0.6715(22) -0.1025(9) 0.080 Uiso 1 calc R .
C510 C -0.7374(17) 0.4445(16) -0.1222(7) 0.069(7) Uani 1 d . .
H51A H -0.6907(17) 0.4801(16) -0.1147(7) 0.080 Uiso 1 calc R .
H51B H -0.7210(17) 0.3812(16) -0.1164(7) 0.080 Uiso 1 calc R .
H51C H -0.8000(17) 0.4600(16) -0.1055(7) 0.080 Uiso 1 calc R .
C511 C -0.6348(14) 0.4044(15) -0.2063(7) 0.055(5) Uani 1 d U .
C512 C -0.5972(19) 0.3200(17) -0.1919(7) 0.070(5) Uani 1 d U .
H512 H -0.6235(19) 0.2979(17) -0.1641(7) 0.080 Uiso 1 calc R .
C513 C -0.5280(19) 0.2692(16) -0.2140(8) 0.070(6) Uani 1 d U .
H513 H -0.5082(19) 0.2125(16) -0.2029(8) 0.080 Uiso 1 calc R .
C514 C -0.4868(16) 0.3034(15) -0.2538(8) 0.060(5) Uani 1 d U .
H514 H -0.4364(16) 0.2697(15) -0.2699(8) 0.080 Uiso 1 calc R .
C515 C -0.5167(16) 0.3858(15) -0.2713(7) 0.056(5) Uani 1 d U .
H515 H -0.4874(16) 0.4077(15) -0.2987(7) 0.080 Uiso 1 calc R .
C516 C -0.5893(16) 0.4339(15) -0.2477(7) 0.055(5) Uani 1 d U .
H516 H -0.6101(16) 0.4896(15) -0.2595(7) 0.080 Uiso 1 calc R .
C521 C -0.8272(18) 0.3968(16) -0.1860(8) 0.067(5) Uani 1 d U .
C522 C -0.9186(19) 0.4068(16) -0.1601(9) 0.078(5) Uani 1 d U .
H522 H -0.9275(19) 0.4471(16) -0.1387(9) 0.080 Uiso 1 calc R .
C523 C -0.9981(19) 0.3601(19) -0.1639(9) 0.085(6) Uani 1 d U .
H523 H -1.0589(19) 0.3706(19) -0.1469(9) 0.080 Uiso 1 calc R .
C524 C -0.9800(20) 0.2965(19) -0.1949(9) 0.082(6) Uani 1 d U .
H524 H -1.0280(20) 0.2592(19) -0.1972(9) 0.080 Uiso 1 calc R .
C525 C -0.8952(19) 0.2896(18) -0.2207(9) 0.082(6) Uani 1 d U .
H525 H -0.8848(19) 0.2495(18) -0.2422(9) 0.080 Uiso 1 calc R .
C526 C -0.8209(18) 0.3412(15) -0.2163(8) 0.073(5) Uani 1 d U .
H526 H -0.7630(18) 0.3361(15) -0.2361(8) 0.080 Uiso 1 calc R .
C610 C -0.5773(15) 0.7779(14) -0.1888(7) 0.057(6) Uani 1 d . .
H61A H -0.5559(15) 0.7801(14) -0.2194(7) 0.080 Uiso 1 calc R .
H61B H -0.5236(15) 0.7846(14) -0.1758(7) 0.080 Uiso 1 calc R .
H61C H -0.6251(15) 0.8263(14) -0.1814(7) 0.080 Uiso 1 calc R .
C611 C -0.5225(19) 0.5931(16) -0.1767(9) 0.079(6) Uani 1 d U .
C612 C -0.4640(19) 0.5908(18) -0.2184(10) 0.085(6) Uani 1 d U .
H612 H -0.4779(19) 0.6316(18) -0.2404(10) 0.080 Uiso 1 calc R .
C613 C -0.3863(19) 0.5281(20) -0.2265(12) 0.096(7) Uani 1 d U .
H613 H -0.3497(19) 0.5265(20) -0.2542(12) 0.080 Uiso 1 calc R .
C614 C -0.3633(21) 0.4712(21) -0.1963(12) 0.101(7) Uani 1 d U .
H614 H -0.3101(21) 0.4307(21) -0.2028(12) 0.080 Uiso 1 calc R .
C615 C -0.4142(20) 0.4699(20) -0.1565(12) 0.104(8) Uani 1 d U .
H615 H -0.3959(20) 0.4276(20) -0.1359(12) 0.080 Uiso 1 calc R .
C616 C -0.4974(19) 0.5320(18) -0.1438(10) 0.096(7) Uani 1 d U .
H616 H -0.5320(19) 0.5315(18) -0.1157(10) 0.080 Uiso 1 calc R .
C621 C -0.6632(25) 0.6811(17) -0.1124(9) 0.095(7) Uani 1 d U .
C622 C -0.5950(26) 0.6956(25) -0.0904(9) 0.142(13) Uani 1 d U .
H622 H -0.5314(26) 0.6992(25) -0.1050(9) 0.080 Uiso 1 calc R .
C623 C -0.6162(30) 0.7048(32) -0.0483(10) 0.203(22) Uani 1 d U .
H623 H -0.5683(30) 0.7144(32) -0.0337(10) 0.080 Uiso 1 calc R .
C624 C -0.7097(29) 0.6997(27) -0.0272(8) 0.167(16) Uani 1 d U .
H624 H -0.7272(29) 0.7066(27) 0.0021(8) 0.080 Uiso 1 calc R .
C625 C -0.7776(28) 0.6840(22) -0.0501(9) 0.140(12) Uani 1 d U .
H625 H -0.8416(28) 0.6817(22) -0.0359(9) 0.080 Uiso 1 calc R .
C626 C -0.7547(24) 0.6720(18) -0.0917(8) 0.101(9) Uani 1 d U .
H626 H -0.8011(24) 0.6577(18) -0.1062(8) 0.080 Uiso 1 calc R .
C710 C -1.0200(14) 0.6413(18) -0.3946(6) 0.068(7) Uani 1 d . .
H71A H -0.9849(14) 0.6937(18) -0.4062(6) 0.080 Uiso 1 calc R .
H71B H -1.0815(14) 0.6468(18) -0.4026(6) 0.080 Uiso 1 calc R .
H71C H -0.9845(14) 0.5878(18) -0.4055(6) 0.080 Uiso 1 calc R .
C711 C -1.1280(17) 0.7248(14) -0.3228(8) 0.065(6) Uani 1 d U .
C712 C -1.1196(20) 0.8117(16) -0.3427(10) 0.087(7) Uani 1 d U .
H712 H -1.0705(20) 0.8260(16) -0.3661(10) 0.080 Uiso 1 calc R .
C713 C -1.1940(25) 0.8795(16) -0.3242(12) 0.101(8) Uani 1 d U .
H713 H -1.1943(25) 0.9398(16) -0.3351(12) 0.080 Uiso 1 calc R .
C714 C -1.2609(25) 0.8504(26) -0.2909(13) 0.110(9) Uani 1 d U .
H714 H -1.3111(25) 0.8926(26) -0.2817(13) 0.080 Uiso 1 calc R .
C715 C -1.2656(22) 0.7780(23) -0.2713(9) 0.091(7) Uani 1 d U .
H715 H -1.3118(22) 0.7676(23) -0.2464(9) 0.080 Uiso 1 calc R .
C716 C -1.2012(16) 0.7123(20) -0.2868(9) 0.085(7) Uani 1 d U .
H716 H -1.2059(16) 0.6547(20) -0.2726(9) 0.080 Uiso 1 calc R .
C721 C -1.1017(16) 0.5343(14) -0.3224(7) 0.058(4) Uani 1 d U .
C722 C -1.1695(16) 0.5141(16) -0.3435(8) 0.072(5) Uani 1 d U .
H722 H -1.1802(16) 0.5486(16) -0.3680(8) 0.080 Uiso 1 calc R .
C723 C -1.2236(17) 0.4369(17) -0.3262(9) 0.078(5) Uani 1 d U .
H723 H -1.2713(17) 0.4229(17) -0.3400(9) 0.080 Uiso 1 calc R .
C724 C -1.2109(17) 0.3834(17) -0.2917(9) 0.077(5) Uani 1 d U .
H724 H -1.2471(17) 0.3332(17) -0.2818(9) 0.080 Uiso 1 calc R .
C725 C -1.1435(16) 0.4061(15) -0.2723(8) 0.072(5) Uani 1 d U .
H725 H -1.1310(16) 0.3699(15) -0.2486(8) 0.080 Uiso 1 calc R .
C726 C -1.0911(16) 0.4820(15) -0.2863(8) 0.063(5) Uani 1 d U .
H726 H -1.0475(16) 0.4976(15) -0.2706(8) 0.080 Uiso 1 calc R .
C810 C -0.7099(14) 0.4587(13) -0.3314(7) 0.054(6) Uani 1 d . .
H81A H -0.6694(14) 0.5010(13) -0.3241(7) 0.080 Uiso 1 calc R .
H81B H -0.6725(14) 0.4208(13) -0.3524(7) 0.080 Uiso 1 calc R .
H81C H -0.7372(14) 0.4217(13) -0.3062(7) 0.080 Uiso 1 calc R .
C811 C -0.7434(14) 0.5633(15) -0.4055(7) 0.050(4) Uani 1 d U .
C812 C -0.7546(14) 0.6537(15) -0.4195(7) 0.052(5) Uani 1 d U .
H812 H -0.7969(14) 0.6923(15) -0.4021(7) 0.080 Uiso 1 calc R .
C813 C -0.7061(16) 0.6867(18) -0.4573(7) 0.067(5) Uani 1 d U .
H813 H -0.7137(16) 0.7478(18) -0.4663(7) 0.080 Uiso 1 calc R .
C814 C -0.6440(17) 0.6280(19) -0.4829(7) 0.067(5) Uani 1 d U .
H814 H -0.6104(17) 0.6504(19) -0.5095(7) 0.080 Uiso 1 calc R .
C815 C -0.6305(16) 0.5378(19) -0.4702(7) 0.069(5) Uani 1 d U .
H815 H -0.5883(16) 0.4992(19) -0.4878(7) 0.080 Uiso 1 calc R .
C816 C -0.6794(15) 0.5072(16) -0.4322(7) 0.059(5) Uani 1 d U .
H816 H -0.6706(15) 0.4463(16) -0.4231(7) 0.080 Uiso 1 calc R .
C821 C -0.8692(14) 0.4298(16) -0.3642(8) 0.063(5) Uani 1 d U .
C822 C -0.8954(16) 0.4246(16) -0.4020(8) 0.072(5) Uani 1 d U .
H822 H -0.8735(16) 0.4680(16) -0.4241(8) 0.080 Uiso 1 calc R .
C823 C -0.9517(17) 0.3601(18) -0.4104(10) 0.081(5) Uani 1 d U .
H823 H -0.9658(17) 0.3579(18) -0.4374(10) 0.080 Uiso 1 calc R .
C824 C -0.9854(17) 0.3004(20) -0.3775(11) 0.083(6) Uani 1 d U .
H824 H -1.0262(17) 0.2569(20) -0.3811(11) 0.080 Uiso 1 calc R .
C825 C -0.9612(20) 0.3030(17) -0.3404(10) 0.089(7) Uani 1 d U .
H825 H -0.9841(20) 0.2596(17) -0.3185(10) 0.080 Uiso 1 calc R .
C826 C -0.9045(18) 0.3658(16) -0.3325(9) 0.077(6) Uani 1 d U .
H826 H -0.8897(18) 0.3654(16) -0.3055(9) 0.080 Uiso 1 calc R .
Bi5 Bi -0.32590(6) 0.25136(5) -0.38099(3) 0.0505(2) Uani 1 d . .
Br1 Br -0.4690(2) 0.3789(2) -0.40216(9) 0.0755(8) Uani 1 d . .
Br2 Br -0.1841(2) 0.1386(2) -0.34949(10) 0.0829(9) Uani 1 d . .
C41 C -0.3503(16) 0.1481(15) -0.4239(8) 0.064(5) Uani 1 d U .
C42 C -0.4200(18) 0.1596(18) -0.4447(8) 0.077(6) Uani 1 d U .
H42 H -0.4622(18) 0.2106(18) -0.4405(8) 0.080 Uiso 1 calc R .
C43 C -0.4331(21) 0.1003(22) -0.4721(8) 0.089(6) Uani 1 d U .
H43 H -0.4865(21) 0.1082(22) -0.4848(8) 0.080 Uiso 1 calc R .
C44 C -0.3734(29) 0.0343(21) -0.4805(11) 0.116(9) Uani 1 d U .
H44 H -0.3773(29) -0.0024(21) -0.5021(11) 0.080 Uiso 1 calc R .
C45 C -0.3048(23) 0.0176(18) -0.4583(13) 0.113(9) Uani 1 d U .
H45 H -0.2662(23) -0.0359(18) -0.4614(13) 0.080 Uiso 1 calc R .
C46 C -0.2902(17) 0.0750(17) -0.4319(10) 0.090(6) Uani 1 d U .
H46 H -0.2378(17) 0.0649(17) -0.4187(10) 0.080 Uiso 1 calc R .
C51 C -0.2127(17) 0.3133(15) -0.4333(7) 0.056(5) Uani 1 d U .
C52 C -0.2160(18) 0.4102(16) -0.4412(8) 0.068(5) Uani 1 d U .
H52 H -0.2635(18) 0.4473(16) -0.4253(8) 0.080 Uiso 1 calc R .
C53 C -0.1449(20) 0.4457(18) -0.4735(8) 0.076(6) Uani 1 d U .
H53 H -0.1442(20) 0.5084(18) -0.4791(8) 0.080 Uiso 1 calc R .
C54 C -0.0784(20) 0.3940(18) -0.4966(8) 0.074(5) Uani 1 d U .
H54 H -0.0321(20) 0.4206(18) -0.5182(8) 0.080 Uiso 1 calc R .
C55 C -0.0764(17) 0.3031(17) -0.4893(7) 0.066(5) Uani 1 d U .
H55 H -0.0281(17) 0.2678(17) -0.5057(7) 0.080 Uiso 1 calc R .
C56 C -0.1468(16) 0.2603(17) -0.4571(7) 0.066(5) Uani 1 d U .
H56 H -0.1469(16) 0.1974(17) -0.4527(7) 0.080 Uiso 1 calc R .
Bi6 Bi -0.40336(6) 0.20501(6) -0.10876(3) 0.0603(3) Uani 1 d . .
Br3 Br -0.2577(2) 0.3177(2) -0.09830(8) 0.0728(7) Uani 1 d . .
Br4 Br -0.5239(3) 0.0790(3) -0.12708(12) 0.139(2) Uani 1 d . .
C61A C -0.3683(13) 0.1143(11) -0.0549(5) 0.055(6) Uiso 0.53(2) d PG 1
C62A C -0.3240(16) 0.0300(13) -0.0628(5) 0.055(12) Uiso 0.53(2) d PG 1
H62A H -0.3096(25) 0.0116(19) -0.0905(5) 0.080 Uiso 0.53(2) calc PR 1
C63A C -0.3010(16) -0.0272(11) -0.0296(6) 0.071(14) Uiso 0.53(2) d PG 1
H63A H -0.2711(25) -0.0842(13) -0.0350(9) 0.080 Uiso 0.53(2) calc PR 1
C64A C -0.3223(14) -0.0001(12) 0.0114(5) 0.072(7) Uiso 0.53(2) d PG 1
H64A H -0.3068(20) -0.0388(16) 0.0339(7) 0.080 Uiso 1 calc R 1
C65A C -0.3666(17) 0.0842(14) 0.0194(5) 0.068(14) Uiso 0.53(2) d PG 1
H65A H -0.3810(26) 0.1025(20) 0.0471(5) 0.080 Uiso 0.53(2) calc PR 1
C66A C -0.3896(16) 0.1414(11) -0.0138(6) 0.059(12) Uiso 0.53(2) d PG 1
H66A H -0.4195(24) 0.1984(13) -0.0084(8) 0.080 Uiso 0.53(2) calc PR 1
C61B C -0.3683(13) 0.1143(11) -0.0549(5) 0.055(6) Uiso 0.47(2) d P 2
C62B C -0.2754(31) 0.0956(29) -0.0489(14) 0.051(13) Uiso 0.47(2) d P 2
H62B H -0.2233(31) 0.1225(29) -0.0668(14) 0.080 Uiso 0.47(2) calc PR 2
C63B C -0.2644(37) 0.0358(33) -0.0154(16) 0.068(15) Uiso 0.47(2) d P 2
H63B H -0.2009(37) 0.0206(33) -0.0134(16) 0.080 Uiso 0.47(2) calc PR 2
C64B C -0.3223(14) -0.0001(12) 0.0114(5) 0.072(7) Uiso 0.47(2) d P 2
C65B C -0.4231(38) 0.0188(35) 0.0133(17) 0.078(17) Uiso 0.47(2) d P 2
H65B H -0.4716(38) -0.0067(35) 0.0342(17) 0.080 Uiso 0.47(2) calc PR 2
C66B C -0.4387(41) 0.0814(36) -0.0208(17) 0.078(17) Uiso 0.47(2) d P 2
H66B H -0.5019(41) 0.1028(36) -0.0206(17) 0.080 Uiso 0.47(2) calc PR 2
C71 C -0.5198(15) 0.2818(15) -0.0672(6) 0.102(10) Uiso 1 d G .
C72 C -0.6116(18) 0.2524(12) -0.0592(7) 0.140(13) Uiso 1 d G .
H72 H -0.6230(25) 0.1984(15) -0.0694(10) 0.080 Uiso 1 calc R .
C73 C -0.6866(13) 0.3030(17) -0.0361(7) 0.142(14) Uiso 1 d G .
H73 H -0.7487(14) 0.2831(23) -0.0307(10) 0.080 Uiso 1 calc R .
C74 C -0.6697(16) 0.3829(16) -0.0210(7) 0.129(12) Uiso 1 d G .
H74 H -0.7205(20) 0.4171(21) -0.0054(9) 0.080 Uiso 1 calc R .
C75 C -0.5779(19) 0.4123(13) -0.0290(7) 0.206(21) Uiso 1 d G .
H75 H -0.5665(27) 0.4664(15) -0.0188(10) 0.080 Uiso 1 calc R .
C76 C -0.5029(13) 0.3617(16) -0.0521(7) 0.124(12) Uiso 1 d G .
H76 H -0.4408(15) 0.3816(22) -0.0575(10) 0.080 Uiso 1 calc R .

loop_
_atom_type_symbol
_atom_type_description
_atom_type_scat_dispersion_real
_atom_type_scat_dispersion_imag
_atom_type_scat_source
C C 0.0033 0.0016 'International Tables Vol C Tables 4.2.6.8 and 6.1.1.4'
H H 0.0000 0.0000 'International Tables Vol C Tables 4.2.6.8 and 6.1.1.4'
P P 0.1023 0.0942 'International Tables Vol C Tables 4.2.6.8 and 6.1.1.4'
Br Br -0.2901 2.4595 'International Tables Vol C Tables 4.2.6.8 and 6.1.1.4'
Pd Pd -0.9988 1.0072 'International Tables Vol C Tables 4.2.6.8 and 6.1.1.4'
Bi Bi -4.1077 10.2566 'International Tables Vol C Tables 4.2.6.8 and 6.1.1.4'

loop_
_geom_angle_atom_site_label_1
_geom_angle_atom_site_label_2
_geom_angle_atom_site_label_3
_geom_angle
_geom_angle_publ_flag
Pd2 Bi1 Pd3 91.93(6) y
Pd2 Bi1 Pd1 109.56(6) y
Pd3 Bi1 Pd1 109.46(6) y
Pd2 Bi1 Bi3 105.09(5) y
Pd3 Bi1 Bi3 57.46(4) y
Pd1 Bi1 Bi3 52.21(4) y
Pd2 Bi1 Bi2 57.36(4) y
Pd3 Bi1 Bi2 103.54(5) y
Pd1 Bi1 Bi2 52.57(4) y
Bi3 Bi1 Bi2 66.27(3) y
Pd2 Bi1 Bi4 51.53(4) y
Pd3 Bi1 Bi4 50.35(4) y
Pd1 Bi1 Bi4 93.75(5) y
Bi3 Bi1 Bi4 58.13(3) y
Bi2 Bi1 Bi4 57.55(3) y
Pd4 Bi2 Pd1 88.88(5) y
Pd4 Bi2 Pd2 111.29(6) y
Pd1 Bi2 Pd2 111.18(5) y
Pd4 Bi2 Bi4 58.05(4) y
Pd1 Bi2 Bi4 103.43(5) y
Pd2 Bi2 Bi4 53.52(4) y
Pd4 Bi2 Bi1 102.84(4) y
Pd1 Bi2 Bi1 58.80(4) y
Pd2 Bi2 Bi1 52.77(4) y
Bi4 Bi2 Bi1 64.86(3) y
Pd4 Bi2 Bi3 50.44(4) y
Pd1 Bi2 Bi3 49.70(4) y
Pd2 Bi2 Bi3 94.51(5) y
Bi4 Bi2 Bi3 57.37(3) y
Bi1 Bi2 Bi3 56.61(3) y
Pd1 Bi3 Pd4 88.77(5) y
Pd1 Bi3 Pd3 112.71(6) y
Pd4 Bi3 Pd3 109.32(5) y
Pd1 Bi3 Bi1 59.28(4) y
Pd4 Bi3 Bi1 102.57(4) y
Pd3 Bi3 Bi1 53.64(4) y
Pd1 Bi3 Bi4 103.50(5) y
Pd4 Bi3 Bi4 57.50(4) y
Pd3 Bi3 Bi4 52.22(4) y
Bi1 Bi3 Bi4 64.82(3) y
Pd1 Bi3 Bi2 50.38(4) y
Pd4 Bi3 Bi2 49.62(4) y
Pd3 Bi3 Bi2 94.19(5) y
Bi1 Bi3 Bi2 57.12(3) y
Bi4 Bi3 Bi2 56.78(3) y
Pd3 Bi4 Pd2 92.19(6) y
Pd3 Bi4 Pd4 109.63(5) y
Pd2 Bi4 Pd4 109.14(6) y
Pd3 Bi4 Bi2 104.68(5) y
Pd2 Bi4 Bi2 57.12(4) y
Pd4 Bi4 Bi2 52.29(4) y
Pd3 Bi4 Bi3 57.30(4) y
Pd2 Bi4 Bi3 103.26(5) y
Pd4 Bi4 Bi3 52.74(4) y
Bi2 Bi4 Bi3 65.84(3) y
Pd3 Bi4 Bi1 51.55(4) y
Pd2 Bi4 Bi1 50.64(4) y
Pd4 Bi4 Bi1 93.50(5) y
Bi2 Bi4 Bi1 57.60(3) y
Bi3 Bi4 Bi1 57.05(3) y
P2 Pd1 P1 98.8(2) ?
P2 Pd1 Bi3 163.89(14) ?
P1 Pd1 Bi3 90.46(13) ?
P2 Pd1 Bi2 88.58(13) ?
P1 Pd1 Bi2 166.45(14) ?
Bi3 Pd1 Bi2 79.93(5) y
P2 Pd1 Bi1 117.72(14) ?
P1 Pd1 Bi1 116.76(14) ?
Bi3 Pd1 Bi1 68.51(5) y
Bi2 Pd1 Bi1 68.63(5) y
P4 Pd2 P3 102.0(2) ?
P4 Pd2 Bi1 159.0(2) ?
P3 Pd2 Bi1 89.68(15) ?
P4 Pd2 Bi4 87.9(2) ?
P3 Pd2 Bi4 165.6(2) ?
Bi1 Pd2 Bi4 77.83(5) y
P4 Pd2 Bi2 119.5(2) ?
P3 Pd2 Bi2 113.3(2) ?
Bi1 Pd2 Bi2 69.87(5) y
Bi4 Pd2 Bi2 69.36(5) y
P6 Pd3 P5 99.3(2) ?
P6 Pd3 Bi4 164.9(2) ?
P5 Pd3 Bi4 90.35(14) ?
P6 Pd3 Bi1 90.4(2) ?
P5 Pd3 Bi1 165.3(2) ?
Bi4 Pd3 Bi1 78.10(5) y
P6 Pd3 Bi3 114.5(2) ?
P5 Pd3 Bi3 115.94(15) ?
Bi4 Pd3 Bi3 70.48(5) y
Bi1 Pd3 Bi3 68.90(5) y
P7 Pd4 P8 99.7(2) ?
P7 Pd4 Bi2 89.78(14) ?
P8 Pd4 Bi2 164.16(14) ?
P7 Pd4 Bi3 166.86(14) ?
P8 Pd4 Bi3 88.64(13) ?
Bi2 Pd4 Bi3 79.94(5) y
P7 Pd4 Bi4 114.39(14) ?
P8 Pd4 Bi4 116.66(13) ?
Bi2 Pd4 Bi4 69.66(5) y
Bi3 Pd4 Bi4 69.76(5) y
C110 P1 C111 103.8(10) ?
C110 P1 C121 100.3(10) ?
C111 P1 C121 104.0(9) ?
C110 P1 Pd1 115.5(7) ?
C111 P1 Pd1 115.0(7) ?
C121 P1 Pd1 116.3(6) ?
C221 P2 C210 102.3(11) ?
C221 P2 C211 107.1(12) ?
C210 P2 C211 101.9(10) ?
C221 P2 Pd1 112.4(7) ?
C210 P2 Pd1 119.1(7) ?
C211 P2 Pd1 112.7(7) ?
C310 P3 C321 101.5(11) ?
C310 P3 C311 102.7(11) ?
C321 P3 C311 102.6(12) ?
C310 P3 Pd2 117.3(8) ?
C321 P3 Pd2 115.8(8) ?
C311 P3 Pd2 114.8(9) ?
C421 P4 C411 103.3(13) ?
C421 P4 C410 103.8(11) ?
C411 P4 C410 100.8(12) ?
C421 P4 Pd2 112.2(9) ?
C411 P4 Pd2 116.2(8) ?
C410 P4 Pd2 118.6(8) ?
C521 P5 C511 98.0(12) ?
C521 P5 C510 102.3(11) ?
C511 P5 C510 105.1(10) ?
C521 P5 Pd3 120.0(8) ?
C511 P5 Pd3 116.8(8) ?
C510 P5 Pd3 112.3(8) ?
C621 P6 C611 105.6(14) ?
C621 P6 C610 101.7(10) ?
C611 P6 C610 101.5(10) ?
C621 P6 Pd3 113.5(10) ?
C611 P6 Pd3 113.2(7) ?
C610 P6 Pd3 119.6(7) ?
C710 P7 C721 103.4(11) ?
C710 P7 C711 102.9(11) ?
C721 P7 C711 103.1(11) ?
C710 P7 Pd4 113.8(7) ?
C721 P7 Pd4 114.5(7) ?
C711 P7 Pd4 117.3(6) ?
C821 P8 C810 101.6(10) ?
C821 P8 C811 103.7(11) ?
C810 P8 C811 103.0(9) ?
C821 P8 Pd4 116.3(7) ?
C810 P8 Pd4 117.3(7) ?
C811 P8 Pd4 113.0(7) ?
C116 C111 C112 117.0(21) ?
C116 C111 P1 124.1(19) ?
C112 C111 P1 118.9(16) ?
C111 C112 C113 121.9(20) ?
C114 C113 C112 116.7(21) ?
C115 C114 C113 121.2(21) ?
C114 C115 C116 121.9(21) ?
C115 C116 C111 121.3(23) ?
C126 C121 C122 115.8(20) ?
C126 C121 P1 119.7(14) ?
C122 C121 P1 124.2(16) ?
C123 C122 C121 120.6(20) ?
C124 C123 C122 120.5(19) ?
C123 C124 C125 121.4(20) ?
C124 C125 C126 118.0(20) ?
C121 C126 C125 123.7(19) ?
C216 C211 C212 119.2(24) ?
C216 C211 P2 126.0(22) ?
C212 C211 P2 114.8(18) ?
C211 C212 C213 119.5(24) ?
C214 C213 C212 120.9(27) ?
C213 C214 C215 121.8(27) ?
C214 C215 C216 118.0(23) ?
C211 C216 C215 120.5(26) ?
C226 C221 C222 115.7(23) ?
C226 C221 P2 123.7(20) ?
C222 C221 P2 120.5(16) ?
C223 C222 C221 122.7(22) ?
C224 C223 C222 120.6(27) ?
C223 C224 C225 118.9(25) ?
C224 C225 C226 121.6(25) ?
C221 C226 C225 120.1(26) ?
C316 C311 C312 121.5(24) ?
C316 C311 P3 123.9(21) ?
C312 C311 P3 114.6(21) ?
C313 C312 C311 116.5(29) ?
C314 C313 C312 118.5(32) ?
C315 C314 C313 122.6(31) ?
C314 C315 C316 121.5(33) ?
C311 C316 C315 119.4(30) ?
C326 C321 C322 118.8(25) ?
C326 C321 P3 120.5(21) ?
C322 C321 P3 120.7(19) ?
C323 C322 C321 120.2(25) ?
C322 C323 C324 118.8(27) ?
C325 C324 C323 123.9(29) ?
C324 C325 C326 117.0(26) ?
C325 C326 C321 121.2(26) ?
C416 C411 C412 117.2(28) ?
C416 C411 P4 116.9(20) ?
C412 C411 P4 125.8(26) ?
C411 C412 C413 120.1(29) ?
C414 C413 C412 121.9(29) ?
C413 C414 C415 116.0(31) ?
C414 C415 C416 120.8(30) ?
C411 C416 C415 123.8(27) ?
C422 C421 C426 115.5(27) ?
C422 C421 P4 125.9(22) ?
C426 C421 P4 118.0(19) ?
C423 C422 C421 121.7(29) ?
C422 C423 C424 122.8(27) ?
C425 C424 C423 121.6(29) ?
C424 C425 C426 115.2(27) ?
C421 C426 C425 122.5(25) ?
C516 C511 C512 113.3(21) ?
C516 C511 P5 120.1(17) ?
C512 C511 P5 126.3(18) ?
C513 C512 C511 125.9(22) ?
C512 C513 C514 117.0(21) ?
C513 C514 C515 122.4(22) ?
C516 C515 C514 118.2(22) ?
C515 C516 C511 123.1(21) ?
C526 C521 C522 114.4(21) ?
C526 C521 P5 127.4(22) ?
C522 C521 P5 117.9(21) ?
C521 C522 C523 124.4(27) ?
C524 C523 C522 115.8(27) ?
C525 C524 C523 120.0(27) ?
C524 C525 C526 121.0(30) ?
C521 C526 C525 124.2(27) ?
C616 C611 C612 118.2(28) ?
C616 C611 P6 123.7(25) ?
C612 C611 P6 117.9(20) ?
C613 C612 C611 120.4(28) ?
C614 C613 C612 121.6(35) ?
C613 C614 C615 121.4(35) ?
C614 C615 C616 122.5(30) ?
C611 C616 C615 115.9(29) ?
C626 C621 C622 120.1(29) ?
C626 C621 P6 120.5(21) ?
C622 C621 P6 119.3(28) ?
C623 C622 C621 122.1(35) ?
C622 C623 C624 118.4(31) ?
C623 C624 C625 118.6(27) ?
C626 C625 C624 122.2(34) ?
C625 C626 C621 118.5(31) ?
C712 C711 C716 117.5(25) ?
C712 C711 P7 121.6(23) ?
C716 C711 P7 120.4(19) ?
C711 C712 C713 115.0(28) ?
C714 C713 C712 116.9(27) ?
C715 C714 C713 129.2(39) ?
C714 C715 C716 117.0(36) ?
C715 C716 C711 124.1(30) ?
C722 C721 C726 118.6(23) ?
C722 C721 P7 120.7(18) ?
C726 C721 P7 120.4(16) ?
C721 C722 C723 116.6(25) ?
C724 C723 C722 124.9(23) ?
C725 C724 C723 116.0(24) ?
C724 C725 C726 122.1(24) ?
C721 C726 C725 121.7(21) ?
C812 C811 C816 118.0(20) ?
C812 C811 P8 121.3(16) ?
C816 C811 P8 120.7(17) ?
C813 C812 C811 121.4(21) ?
C812 C813 C814 118.5(24) ?
C815 C814 C813 122.0(22) ?
C816 C815 C814 118.0(23) ?
C815 C816 C811 122.2(23) ?
C822 C821 C826 115.4(23) ?
C822 C821 P8 123.7(22) ?
C826 C821 P8 120.6(20) ?
C821 C822 C823 125.1(27) ?
C824 C823 C822 116.1(27) ?
C825 C824 C823 120.5(28) ?
C824 C825 C826 123.2(28) ?
C825 C826 C821 119.7(28) ?
C41 Bi5 C51 91.2(8) ?
C41 Bi5 Br2 92.9(6) ?
C51 Bi5 Br2 90.5(6) ?
C41 Bi5 Br1 95.1(6) ?
C51 Bi5 Br1 91.7(6) ?
Br2 Bi5 Br1 171.66(9) ?
C42 C41 C46 116.5(24) ?
C42 C41 Bi5 121.5(20) ?
C46 C41 Bi5 121.9(17) ?
C41 C42 C43 122.3(27) ?
C44 C43 C42 120.1(31) ?
C43 C44 C45 119.0(33) ?
C46 C45 C44 121.3(29) ?
C45 C46 C41 120.3(26) ?
C56 C51 C52 121.5(22) ?
C56 C51 Bi5 120.2(16) ?
C52 C51 Bi5 118.3(18) ?
C53 C52 C51 116.6(23) ?
C54 C53 C52 122.3(25) ?
C53 C54 C55 120.8(25) ?
C54 C55 C56 121.0(24) ?
C51 C56 C55 117.7(22) ?
C71 Bi6 C61A 93.4(7) ?
C71 Bi6 C61B 93.4(7) ?
C71 Bi6 Br4 95.0(7) ?
C61A Bi6 Br4 91.5(5) ?
C61B Bi6 Br4 91.5(5) ?
C71 Bi6 Br3 93.8(7) ?
C61A Bi6 Br3 87.9(5) ?
C61B Bi6 Br3 87.9(5) ?
Br4 Bi6 Br3 171.20(12) ?
C62A C61A C66A 120.0 ?
C62A C61A Bi6 119.2(10) ?
C66A C61A Bi6 120.8(10) ?
C61A C62A C63A 120.0 ?
C62A C63A C64A 120.0 ?
C65A C64A C63A 120.0 ?
C66A C65A C64A 120.0 ?
C65A C66A C61A 120.0 ?
C62B C61B C66B 114.0(31) ?
C62B C61B Bi6 122.9(21) ?
C66B C61B Bi6 122.5(25) ?
C63B C62B C61B 116.3(40) ?
C64B C63B C62B 130.4(48) ?
C63B C64B C65B 121.3(35) ?
C66B C65B C64B 110.7(46) ?
C65B C66B C61B 126.1(49) ?
C72 C71 C76 120.0 ?
C72 C71 Bi6 119.0(13) ?
C76 C71 Bi6 120.8(13) ?
C73 C72 C71 120.0 ?
C72 C73 C74 120.0 ?
C73 C74 C75 120.0 ?
C74 C75 C76 120.0 ?
C75 C76 C71 120.0 ?

loop_
_geom_bond_atom_site_label_1
_geom_bond_atom_site_label_2
_geom_bond_distance
_geom_bond_publ_flag
Bi1 Pd2 2.730(2) y
Bi1 Pd3 2.763(2) y
Bi1 Pd1 2.957(2) y
Bi1 Bi3 3.2005(15) y
Bi1 Bi2 3.2194(13) y
Bi1 Bi4 3.4518(13) y
Bi2 Pd4 2.715(2) y
Bi2 Pd1 2.745(2) y
Bi2 Pd2 2.887(2) y
Bi2 Bi4 3.2177(14) y
Bi2 Bi3 3.5093(14) y
Bi3 Pd1 2.718(2) y
Bi3 Pd4 2.748(2) y
Bi3 Pd3 2.892(2) y
Bi3 Bi4 3.239(2) y
Bi4 Pd3 2.716(2) y
Bi4 Pd2 2.765(2) y
Bi4 Pd4 2.912(2) y
Pd1 P2 2.343(5) y
Pd1 P1 2.352(5) y
Pd2 P4 2.346(6) y
Pd2 P3 2.355(6) y
Pd3 P6 2.350(6) y
Pd3 P5 2.353(5) y
Pd4 P7 2.344(5) y
Pd4 P8 2.347(5) y
P1 C110 1.79(2) ?
P1 C111 1.81(2) ?
P1 C121 1.81(2) ?
P2 C221 1.79(3) ?
P2 C210 1.82(2) ?
P2 C211 1.85(2) ?
P3 C310 1.81(2) ?
P3 C321 1.83(3) ?
P3 C311 1.85(2) ?
P4 C421 1.77(3) ?
P4 C411 1.80(3) ?
P4 C410 1.82(2) ?
P5 C521 1.79(2) ?
P5 C511 1.81(2) ?
P5 C510 1.84(2) ?
P6 C621 1.83(3) ?
P6 C611 1.83(3) ?
P6 C610 1.83(2) ?
P7 C710 1.78(2) ?
P7 C721 1.79(2) ?
P7 C711 1.85(2) ?
P8 C821 1.79(2) ?
P8 C810 1.82(2) ?
P8 C811 1.83(2) ?
C111 C116 1.37(3) ?
C111 C112 1.39(3) ?
C112 C113 1.41(3) ?
C113 C114 1.38(3) ?
C114 C115 1.33(3) ?
C115 C116 1.35(3) ?
C121 C126 1.37(3) ?
C121 C122 1.41(3) ?
C122 C123 1.39(3) ?
C123 C124 1.35(3) ?
C124 C125 1.35(3) ?
C125 C126 1.40(3) ?
C211 C216 1.31(3) ?
C211 C212 1.38(3) ?
C212 C213 1.39(3) ?
C213 C214 1.28(3) ?
C214 C215 1.36(3) ?
C215 C216 1.42(3) ?
C221 C226 1.36(3) ?
C221 C222 1.40(3) ?
C222 C223 1.37(3) ?
C223 C224 1.32(3) ?
C224 C225 1.36(4) ?
C225 C226 1.40(4) ?
C311 C316 1.34(3) ?
C311 C312 1.44(4) ?
C312 C313 1.42(4) ?
C313 C314 1.37(4) ?
C314 C315 1.33(4) ?
C315 C316 1.36(3) ?
C321 C326 1.40(3) ?
C321 C322 1.41(3) ?
C322 C323 1.36(3) ?
C323 C324 1.40(3) ?
C324 C325 1.35(4) ?
C325 C326 1.40(3) ?
C411 C416 1.36(3) ?
C411 C412 1.37(3) ?
C412 C413 1.47(4) ?
C413 C414 1.39(4) ?
C414 C415 1.40(4) ?
C415 C416 1.42(3) ?
C421 C422 1.41(3) ?
C421 C426 1.41(4) ?
C422 C423 1.36(4) ?
C423 C424 1.39(4) ?
C424 C425 1.35(3) ?
C425 C426 1.52(4) ?
C511 C516 1.41(3) ?
C511 C512 1.42(3) ?
C512 C513 1.33(3) ?
C513 C514 1.37(3) ?
C514 C515 1.39(3) ?
C515 C516 1.36(3) ?
C521 C526 1.33(3) ?
C521 C522 1.41(3) ?
C522 C523 1.42(3) ?
C523 C524 1.42(4) ?
C524 C525 1.33(3) ?
C525 C526 1.41(3) ?
C611 C616 1.43(3) ?
C611 C612 1.43(4) ?
C612 C613 1.40(3) ?
C613 C614 1.32(4) ?
C614 C615 1.34(4) ?
C615 C616 1.47(4) ?
C621 C626 1.36(4) ?
C621 C622 1.37(3) ?
C622 C623 1.35(4) ?
C623 C624 1.38(5) ?
C624 C625 1.39(4) ?
C625 C626 1.34(3) ?
C711 C712 1.40(3) ?
C711 C716 1.40(3) ?
C712 C713 1.49(4) ?
C713 C714 1.35(4) ?
C714 C715 1.20(4) ?
C715 C716 1.35(3) ?
C721 C722 1.37(3) ?
C721 C726 1.37(3) ?
C722 C723 1.45(3) ?
C723 C724 1.35(3) ?
C724 C725 1.34(3) ?
C725 C726 1.40(3) ?
C811 C812 1.40(3) ?
C811 C816 1.41(3) ?
C812 C813 1.35(3) ?
C813 C814 1.40(3) ?
C814 C815 1.39(3) ?
C815 C816 1.34(3) ?
C821 C822 1.37(3) ?
C821 C826 1.38(3) ?
C822 C823 1.39(3) ?
C823 C824 1.36(4) ?
C824 C825 1.32(4) ?
C825 C826 1.37(3) ?
Bi5 C41 2.26(2) ?
Bi5 C51 2.27(2) ?
Bi5 Br2 2.845(3) ?
Bi5 Br1 2.848(3) ?
C41 C42 1.32(3) ?
C41 C46 1.35(3) ?
C42 C43 1.36(3) ?
C43 C44 1.27(4) ?
C44 C45 1.34(4) ?
C45 C46 1.32(4) ?
C51 C56 1.34(3) ?
C51 C52 1.45(3) ?
C52 C53 1.40(3) ?
C53 C54 1.33(3) ?
C54 C55 1.36(3) ?
C55 C56 1.43(3) ?
Bi6 C71 2.23(2) ?
Bi6 C61A 2.231(14) ?
Bi6 C61B 2.231(14) ?
Bi6 Br4 2.840(3) ?
Bi6 Br3 2.882(3) ?
C61A C62A 1.39 ?
C61A C66A 1.39 ?
C62A C63A 1.39 ?
C63A C64A 1.39 ?
C64A C65A 1.39 ?
C65A C66A 1.39 ?
C61B C62B 1.39(4) ?
C61B C66B 1.41(5) ?
C62B C63B 1.37(6) ?
C63B C64B 1.19(5) ?
C64B C65B 1.45(5) ?
C65B C66B 1.43(7) ?
C71 C72 1.39 ?
C71 C76 1.39 ?
C72 C73 1.39 ?
C73 C74 1.39 ?
C74 C75 1.39 ?
C75 C76 1.39 ?
